data_4128759
loop_
_publ_author_name
'Zeng, Jing'
'Wang, Ruobin'
'Zhang, Shuxin'
'Fang, Jing'
'Liu, Shanshan'
'Sun, Guangfei'
'Xu, Bingbing'
'Xiao, Ying'
'Fu, Dengxian'
'Zhang, Wenqi'
'Hu, Yixin'
'Wan, Qian'

_publ_section_title
;
 Hydrogen-Bonding-Assisted Exogenous Nucleophilic Reagent Effect for
 \b-Selective Glycosylation of Rare 3-Amino Sugars.
;
_journal_issue 21
_journal_name_full 'Journal of the American Chemical Society'
_journal_page_first 8509
_journal_page_last 8515
_journal_paper_doi 10.1021/jacs.9b01862
_journal_volume 141
_journal_year 2019
_chemical_absolute_configuration ad
_chemical_formula_moiety 'C27 H36 N4 O13 S2'
_chemical_formula_sum 'C27 H36 N4 O13 S2'
_chemical_formula_weight 688.72
_space_group_crystal_system orthorhombic
_space_group_IT_number 19
_space_group_name_Hall 'P 2ac 2ab'
_space_group_name_H-M_alt 'P 21 21 21'
_atom_sites_solution_hydrogens mixed
_atom_sites_solution_primary dual
_audit_creation_date 2018-12-29
_audit_creation_method
;
Olex2 1.2
(compiled 2018.05.29 svn.r3508 for OlexSys, GUI svn.r5506)
;
_cell_angle_alpha 90
_cell_angle_beta 90
_cell_angle_gamma 90
_cell_formula_units_Z 4
_cell_length_a 7.62899(5)
_cell_length_b 8.62984(4)
_cell_length_c 47.2575(2)
_cell_measurement_reflns_used 63838
_cell_measurement_temperature 100.00(10)
_cell_measurement_theta_max 73.6230
_cell_measurement_theta_min 3.6750
_cell_volume 3111.29(3)
_computing_cell_refinement 'CrysAlisPro 1.171.39.28b (Rigaku OD, 2015)'
_computing_data_collection 'CrysAlisPro 1.171.39.28b (Rigaku OD, 2015)'
_computing_data_reduction 'CrysAlisPro 1.171.39.28b (Rigaku OD, 2015)'
_computing_molecular_graphics 'Olex2 (Dolomanov et al., 2009)'
_computing_publication_material 'Olex2 (Dolomanov et al., 2009)'
_computing_structure_refinement 'ShelXL (Sheldrick, 2015)'
_computing_structure_solution 'ShelXT (Sheldrick, 2015)'
_diffrn_ambient_environment N~2~
_diffrn_ambient_temperature 100.00(10)
_diffrn_detector 'CCD plate'
_diffrn_measured_fraction_theta_full 0.994
_diffrn_measured_fraction_theta_max 0.982
_diffrn_measurement_details
;
List of Runs (angles in degrees, time in seconds):

  # Type    Start    End  Width  t~exp~   \w     \q     \k     \f   Frames
--------------------------------------------------------------------------
  1  \w     39.00  65.00   0.50    0.50    --    0.00  38.00 150.00   52
  2  \w    -17.00  12.00   0.50    0.50    --    0.00  38.00 150.00   58
  3  \w    -16.00  65.00   0.50    0.50    --    0.00  38.00  90.00  162
  4  \w    -32.00   0.00   0.50    0.50    --    0.00 -82.00-120.00   64
  5  \w    -16.00  33.00   0.50    0.50    --    0.00  38.00-150.00   98
  6  \w     35.00  71.00   0.50    0.50    --    0.00  38.00-120.00   72
  7  \w    -17.00  28.00   0.50    0.50    --    0.00  38.00-120.00   90
  8  \w    -17.00  89.00   0.50    0.50    --    0.00  38.00 -60.00  212
  9  \w    -17.00  71.00   0.50    0.50    --    0.00  38.00  30.00  176
 10  \w     60.00  85.00   0.50    0.50    --    0.00  38.00-150.00   50
 11  \w    157.00 184.00   0.50    0.50    --   94.60  60.00 -71.33   54
 12  \w     66.00  91.00   0.50    0.50    --   94.60  74.00 164.38   50
 13  \w    114.00 157.00   0.50    0.50    --   94.60  74.00 164.38   86
 14  \w     67.00  93.00   0.50    0.50    --   94.60  71.00 178.11   52
 15  \w     70.00 180.00   0.50    0.50    --   94.60  65.00-111.77  220
 16  \w     71.00 102.00   0.50    0.50    --   94.60  60.00 -71.33   62
 17  \w    104.00 130.00   0.50    0.50    --   94.60  72.00 137.16   52
 18  \w     70.00 182.00   0.50    0.50    --   94.60  65.00 127.18  224
 19  \w     66.00  91.00   0.50    0.50    --   94.60  75.00  80.97   50
 20  \w    144.00 175.00   0.50    0.50    --   94.60  68.00 100.83   62
 21  \w     66.00 105.00   0.50    0.50    --   94.60  74.00   6.14   78
 22  \w    114.00 180.00   0.50    0.50    --   94.60  74.00   6.14  132
 23  \w     69.00  96.00   0.50    0.50    --   94.60  66.00  39.78   54
 24  \w     67.00  92.00   0.50    0.50    --   94.60  72.00 -95.95   50
 25  \w     66.00  91.00   0.50    0.50    --   94.60  75.00  67.73   50
 26  \w     66.00  91.00   0.50    0.50    --   94.60  75.00  18.44   50
 27  \w    102.00 184.00   0.50    0.50    --   94.60  75.00  18.44  164
 28  \w     69.00  95.00   0.50    0.50    --   94.60  67.00 -59.27   52
 29  \w     66.00  91.00   0.50    0.50    --   94.60  74.00 -21.79   50
 30  \w    114.00 141.00   0.50    0.50    --   94.60  74.00 -21.79   54
 31  \w     66.00  91.00   0.50    0.50    --   94.60  74.00-154.99   50
 32  \w     67.00  93.00   0.50    0.50    --   94.60  71.00 131.96   52
 33  \w     72.00 136.00   0.50    0.50    --   94.60  68.00 100.83  128
 34  \w     35.00 124.00   0.50    0.50    --   94.60 -82.00-180.00  178
 35  \w     68.00  94.00   0.50    0.50    --   94.60  69.00 149.58   52
 36  \w     71.00 149.00   0.50    0.50    --   94.60  62.00  71.22  156
 37  \w      5.00 114.00   0.50    0.50    --   94.60 -82.00  60.00  218
 38  \w    116.00 143.00   0.50    0.50    --   94.60  69.00  -0.01   54
 39  \w     67.00  92.00   0.50    0.50    --   94.60  73.00-114.86   50
 40  \w    101.00 131.00   0.50    0.50    --   94.60  68.00-167.69   60
 41  \w     71.00  96.00   0.50    0.50    --   94.60  61.00-120.00   50
 42  \w     13.00  41.00   0.50    0.50    --   94.60 -77.00-150.00   56
 43  \w     52.00  93.00   0.50    0.50    --   94.60 -77.00-150.00   82
 44  \w     71.00 178.00   0.50    0.50    --   94.60  61.00 -60.00  214
 45  \w      5.00  97.00   0.50    0.50    --   94.60 -61.00  60.00  184
 46  \w     75.00 107.00   0.50    0.50    --   94.60  45.00-120.00   64
 47  \w     71.00  96.00   0.50    0.50    --   94.60  61.00 120.00   50
 48  \w     72.00  98.00   0.50    0.50    --   94.60  55.00 176.37   52
 49  \w     67.00  93.00   0.50    0.50    --   94.60  71.00 112.48   52
 50  \w     69.00  94.00   0.50    0.50    --   94.60  68.00-167.69   50
 51  \w     66.00 171.00   0.50    0.50    --   94.60  74.00 -28.57  210
 52  \w     71.00 144.00   0.50    0.50    --   94.60  61.00  60.00  146
 53  \w     71.00 140.00   0.50    0.50    --   94.60  61.00-150.00  138
 54  \w     71.00 173.00   0.50    0.50    --   94.60  61.00 -90.00  204
 55  \w     19.00 119.00   0.50    0.50    --   94.60 -82.00 -60.00  200
 56  \w    103.00 129.00   0.50    0.50    --   94.60  71.00 178.11   52
 57  \w     68.00  98.00   0.50    0.50    --   94.60  69.00  -0.01   60
 58  \w     71.00 118.00   0.50    0.50    --   94.60  61.00 -40.76   94
 59  \w     67.00  93.00   0.50    0.50    --   94.60  72.00 137.16   52
 60  \w     72.00  98.00   0.50    0.50    --   94.60  61.00 -30.00   52
 61  \w      6.00 107.00   0.50    0.50    --   94.60 -61.00 -60.00  202
 62  \w     67.00  93.00   0.50    0.50    --   94.60  71.00-144.59   52
;
_diffrn_measurement_device 'four-circle diffractometer'
_diffrn_measurement_device_type 'XtaLAB AFC12 (RINC): Kappa single'
_diffrn_measurement_method '\w scans'
_diffrn_orient_matrix_type 'CrysAlisPro convention (1999,Acta A55,543-557)'
_diffrn_orient_matrix_UB_11 -0.0095482000
_diffrn_orient_matrix_UB_12 0.1783144000
_diffrn_orient_matrix_UB_13 -0.0004059000
_diffrn_orient_matrix_UB_21 -0.0042173000
_diffrn_orient_matrix_UB_22 0.0020855000
_diffrn_orient_matrix_UB_23 0.0325886000
_diffrn_orient_matrix_UB_31 0.2016603000
_diffrn_orient_matrix_UB_32 0.0084999000
_diffrn_orient_matrix_UB_33 0.0006658000
_diffrn_radiation_monochromator graphite
_diffrn_radiation_probe x-ray
_diffrn_radiation_type CuK\a
_diffrn_radiation_wavelength 1.54184
_diffrn_reflns_av_R_equivalents 0.0286
_diffrn_reflns_av_unetI/netI 0.0106
_diffrn_reflns_Laue_measured_fraction_full 0.994
_diffrn_reflns_Laue_measured_fraction_max 0.982
_diffrn_reflns_limit_h_max 9
_diffrn_reflns_limit_h_min -8
_diffrn_reflns_limit_k_max 10
_diffrn_reflns_limit_k_min -10
_diffrn_reflns_limit_l_max 58
_diffrn_reflns_limit_l_min -58
_diffrn_reflns_number 74104
_diffrn_reflns_point_group_measured_fraction_full 0.995
_diffrn_reflns_point_group_measured_fraction_max 0.980
_diffrn_reflns_theta_full 67.684
_diffrn_reflns_theta_max 73.962
_diffrn_reflns_theta_min 3.741
_diffrn_source 'fine-focus sealed X-ray tube'
_diffrn_source_type 'Enhance (Cu) X-ray Source'
_exptl_absorpt_coefficient_mu 2.190
_exptl_absorpt_correction_T_max 1.00000
_exptl_absorpt_correction_T_min 0.68466
_exptl_absorpt_correction_type multi-scan
_exptl_absorpt_process_details
;
CrysAlisPro 1.171.39.28b (Rigaku Oxford Diffraction, 2015)
Empirical absorption correction using spherical harmonics,
 implemented in SCALE3 ABSPACK scaling algorithm.
;
_exptl_crystal_colour 'clear colourless'
_exptl_crystal_colour_lustre clear
_exptl_crystal_colour_primary colourless
_exptl_crystal_density_diffrn 1.470
_exptl_crystal_description block
_exptl_crystal_F_000 1448
_exptl_crystal_size_max 0.3
_exptl_crystal_size_mid 0.12
_exptl_crystal_size_min 0.07
_refine_diff_density_max 0.151
_refine_diff_density_min -0.327
_refine_diff_density_rms 0.040
_refine_ls_abs_structure_details
;
 Flack x determined using 2592 quotients [(I+)-(I-)]/[(I+)+(I-)]
 (Parsons, Flack and Wagner, Acta Cryst. B69 (2013) 249-259).
;
_refine_ls_abs_structure_Flack 0.004(2)
_refine_ls_extinction_method none
_refine_ls_goodness_of_fit_ref 1.054
_refine_ls_hydrogen_treatment mixed
_refine_ls_matrix_type full
_refine_ls_number_parameters 428
_refine_ls_number_reflns 6207
_refine_ls_number_restraints 0
_refine_ls_restrained_S_all 1.054
_refine_ls_R_factor_all 0.0218
_refine_ls_R_factor_gt 0.0217
_refine_ls_shift/su_max 0.001
_refine_ls_shift/su_mean 0.000
_refine_ls_structure_factor_coef Fsqd
_refine_ls_weighting_details 'w=1/[\s^2^(Fo^2^)+(0.0304P)^2^+0.8893P] where P=(Fo^2^+2Fc^2^)/3'
_refine_ls_weighting_scheme calc
_refine_ls_wR_factor_gt 0.0563
_refine_ls_wR_factor_ref 0.0564
_reflns_Friedel_coverage 0.729
_reflns_Friedel_fraction_full 0.997
_reflns_Friedel_fraction_max 0.978
_reflns_number_gt 6182
_reflns_number_total 6207
_reflns_threshold_expression 'I > 2\s(I)'
_cod_data_source_file ja9b01862_si_004.cif
_cod_data_source_block 20181229_9008
_cod_database_code 4128759
_shelx_shelxl_version_number 2018/3
_shelx_space_group_comment
;
The symmetry employed for this shelxl refinement is uniquely defined
by the following loop, which should always be used as a source of
symmetry information in preference to the above space-group names.
They are only intended as comments.
;
_shelx_estimated_absorpt_t_max 0.862
_shelx_estimated_absorpt_t_min 0.559
_reflns_odcompleteness_completeness 99.39
_reflns_odcompleteness_iscentric 1
_reflns_odcompleteness_theta 66.97
_olex2_refinement_description
;
1. Fixed Uiso
 At 1.2 times of:
  All C(H) groups, All C(H,H) groups
 At 1.5 times of:
  All C(H,H,H) groups
2.a Ternary CH refined with riding coordinates:
 C5(H5), C8(H8), C10(H10), C12(H12), C13(H13), C15(H15), C27(H27)
2.b Secondary CH2 refined with riding coordinates:
 C9(H9A,H9B), C25(H25A,H25B)
2.c Aromatic/amide H refined with riding coordinates:
 C1(H1), C4(H4A), C14(H14), C16(H16), C17(H17), C20(H20), C22(H22), C23(H23)
2.d Idealised Me refined as rotating group:
 C7(H7A,H7B,H7C), C11(H11A,H11B,H11C), C21(H21A,H21B,H21C), C24(H24A,H24B,
 H24C), C26(H26A,H26B,H26C)
;
_olex2_submission_special_instructions 'No special instructions were received'
_oxdiff_exptl_absorpt_empirical_details
;
Empirical correction (ABSPACK) includes:
- Absorption correction using spherical harmonics
- Frame scaling
;
_oxdiff_exptl_absorpt_empirical_full_max 1.416
_oxdiff_exptl_absorpt_empirical_full_min 0.771

loop_
_space_group_symop_operation_xyz
'x, y, z'
'-x+1/2, -y, z+1/2'
'-x, y+1/2, -z+1/2'
'x+1/2, -y+1/2, -z'

loop_
_atom_site_label
_atom_site_type_symbol
_atom_site_fract_x
_atom_site_fract_y
_atom_site_fract_z
_atom_site_U_iso_or_equiv
_atom_site_adp_type
_atom_site_occupancy
_atom_site_site_symmetry_order
_atom_site_calc_flag
_atom_site_refinement_flags_posn
S1 S 0.31736(5) -0.01832(4) 0.51074(2) 0.01497(9) Uani 1 1 d .
S2 S 0.77381(6) 0.24803(5) 0.65013(2) 0.01960(10) Uani 1 1 d .
O1 O 0.42004(16) -0.05657(14) 0.63294(2) 0.0175(2) Uani 1 1 d .
O2 O 0.38006(17) -0.06800(15) 0.48363(2) 0.0198(3) Uani 1 1 d .
O3 O 0.14552(16) 0.04774(14) 0.51322(3) 0.0185(3) Uani 1 1 d .
O4 O 0.17984(17) -0.19186(15) 0.61905(2) 0.0197(3) Uani 1 1 d .
O5 O 0.92966(18) 0.15990(16) 0.65555(3) 0.0262(3) Uani 1 1 d .
O6 O 0.22942(18) -0.40983(15) 0.57175(3) 0.0236(3) Uani 1 1 d .
O7 O 0.98355(18) 0.34238(16) 0.56982(3) 0.0268(3) Uani 1 1 d .
O8 O 0.78200(19) 0.51522(15) 0.57774(3) 0.0256(3) Uani 1 1 d .
O9 O 0.72772(19) 0.28806(17) 0.62180(3) 0.0279(3) Uani 1 1 d .
O10 O 0.8718(2) 0.95391(16) 0.70532(3) 0.0309(3) Uani 1 1 d .
O11 O 0.30042(19) -0.03078(19) 0.70785(3) 0.0300(3) Uani 1 1 d .
O12 O 0.9559(2) 0.81220(17) 0.74061(3) 0.0317(3) Uani 1 1 d .
O13 O 0.54049(19) 0.11417(18) 0.72391(3) 0.0294(3) Uani 1 1 d .
N1 N 0.8996(2) 0.82780(19) 0.71637(3) 0.0235(3) Uani 1 1 d .
N2 N 0.3276(2) -0.16647(16) 0.53205(3) 0.0164(3) Uani 1 1 d .
N3 N 0.8316(2) 0.39158(17) 0.56804(3) 0.0210(3) Uani 1 1 d .
N4 N 0.6169(2) 0.15446(19) 0.66499(3) 0.0202(3) Uani 1 1 d .
C1 C 0.4074(2) 0.23336(19) 0.54268(3) 0.0168(3) Uani 1 1 d .
H1 H 0.287756 0.249208 0.545101 0.020 Uiso 1 1 calc R
C2 C 0.4679(2) 0.11708(19) 0.52471(4) 0.0154(3) Uani 1 1 d .
C3 C 0.7047(2) 0.29496(19) 0.55288(3) 0.0174(3) Uani 1 1 d .
C4 C 0.6467(2) 0.0921(2) 0.52025(4) 0.0182(4) Uani 1 1 d .
H4A H 0.684235 0.016244 0.507652 0.022 Uiso 1 1 calc R
C5 C 0.2984(2) -0.0732(2) 0.61086(3) 0.0170(3) Uani 1 1 d .
H5 H 0.234870 0.024209 0.607990 0.020 Uiso 1 1 calc R
C6 C 0.8630(2) 0.6870(2) 0.69985(4) 0.0202(4) Uani 1 1 d .
C7 C 0.4811(3) -0.2689(2) 0.52898(4) 0.0224(4) Uani 1 1 d .
H7A H 0.508142 -0.281362 0.509268 0.034 Uiso 1 1 calc GR
H7B H 0.455494 -0.368152 0.537143 0.034 Uiso 1 1 calc GR
H7C H 0.579787 -0.223690 0.538522 0.034 Uiso 1 1 calc GR
C8 C 0.1315(2) -0.2692(2) 0.56979(4) 0.0174(3) Uani 1 1 d .
H8 H 0.039819 -0.280665 0.555418 0.021 Uiso 1 1 calc R
C9 C 0.3957(2) -0.1170(2) 0.58415(4) 0.0171(3) Uani 1 1 d .
H9A H 0.461851 -0.211647 0.587046 0.020 Uiso 1 1 calc R
H9B H 0.476499 -0.035253 0.578807 0.020 Uiso 1 1 calc R
C10 C 0.0472(2) -0.2279(2) 0.59831(4) 0.0189(4) Uani 1 1 d .
H10 H -0.012262 -0.321741 0.604972 0.023 Uiso 1 1 calc R
C11 C -0.0932(3) -0.1029(2) 0.59588(4) 0.0243(4) Uani 1 1 d .
H11A H -0.139917 -0.080707 0.614300 0.036 Uiso 1 1 calc GR
H11B H -0.185624 -0.138611 0.583736 0.036 Uiso 1 1 calc GR
H11C H -0.042432 -0.010494 0.588063 0.036 Uiso 1 1 calc GR
C12 C 0.2572(2) -0.14046(19) 0.56096(3) 0.0153(3) Uani 1 1 d .
H12 H 0.188118 -0.044800 0.560160 0.018 Uiso 1 1 calc R
C13 C 0.3831(3) -0.0961(2) 0.68311(4) 0.0222(4) Uani 1 1 d .
H13 H 0.509954 -0.101759 0.686239 0.027 Uiso 1 1 calc R
C14 C 0.5279(2) 0.3253(2) 0.55693(4) 0.0178(3) Uani 1 1 d .
H14 H 0.491224 0.404799 0.568826 0.021 Uiso 1 1 calc R
C15 C 0.3463(2) 0.0105(2) 0.65795(3) 0.0176(3) Uani 1 1 d .
H15 H 0.219151 0.019311 0.655471 0.021 Uiso 1 1 calc R
C16 C 0.7673(2) 0.1817(2) 0.53482(4) 0.0187(3) Uani 1 1 d .
H16 H 0.887066 0.166126 0.532514 0.022 Uiso 1 1 calc R
C17 C 0.8080(3) 0.7014(2) 0.67211(4) 0.0227(4) Uani 1 1 d .
H17 H 0.792500 0.798535 0.663946 0.027 Uiso 1 1 calc R
C18 C 0.4227(2) 0.1736(2) 0.66275(4) 0.0195(4) Uani 1 1 d .
C19 C 0.8023(2) 0.4236(2) 0.66949(4) 0.0190(3) Uani 1 1 d .
C20 C 0.8572(3) 0.4115(2) 0.69757(4) 0.0213(4) Uani 1 1 d .
H20 H 0.872661 0.314716 0.705847 0.026 Uiso 1 1 calc R
C21 C 0.3687(3) 0.2837(2) 0.63895(4) 0.0252(4) Uani 1 1 d .
H21A H 0.413783 0.385402 0.642776 0.038 Uiso 1 1 calc GR
H21B H 0.243161 0.287859 0.637828 0.038 Uiso 1 1 calc GR
H21C H 0.415258 0.246870 0.621318 0.038 Uiso 1 1 calc GR
C22 C 0.7765(3) 0.5666(2) 0.65669(4) 0.0221(4) Uani 1 1 d .
H22 H 0.738521 0.572378 0.638016 0.026 Uiso 1 1 calc R
C23 C 0.8884(3) 0.5447(2) 0.71296(4) 0.0212(4) Uani 1 1 d .
H23 H 0.925514 0.539310 0.731680 0.025 Uiso 1 1 calc R
C24 C 0.3113(3) -0.2580(2) 0.67947(4) 0.0317(4) Uani 1 1 d .
H24A H 0.328539 -0.315633 0.696619 0.047 Uiso 1 1 calc GR
H24B H 0.371349 -0.308628 0.664200 0.047 Uiso 1 1 calc GR
H24C H 0.188306 -0.252623 0.675276 0.047 Uiso 1 1 calc GR
C25 C 0.3470(3) 0.2327(3) 0.69100(4) 0.0281(4) Uani 1 1 d .
H25A H 0.407668 0.327242 0.696266 0.034 Uiso 1 1 calc R
H25B H 0.224365 0.258247 0.688281 0.034 Uiso 1 1 calc R
C26 C 0.5660(3) 0.0217(3) 0.74857(4) 0.0399(6) Uani 1 1 d .
H26A H 0.536342 -0.084014 0.744430 0.060 Uiso 1 1 calc GR
H26B H 0.492247 0.059287 0.763534 0.060 Uiso 1 1 calc GR
H26C H 0.686409 0.027574 0.754345 0.060 Uiso 1 1 calc GR
C27 C 0.3621(3) 0.1181(3) 0.71505(4) 0.0303(5) Uani 1 1 d .
H27 H 0.291383 0.156604 0.730867 0.036 Uiso 1 1 calc R
H4 H 0.654(4) 0.115(3) 0.6801(6) 0.044(8) Uiso 1 1 d .
H6 H 0.158(4) -0.476(3) 0.5742(5) 0.036(7) Uiso 1 1 d .

loop_
_atom_site_aniso_label
_atom_site_aniso_U_11
_atom_site_aniso_U_22
_atom_site_aniso_U_33
_atom_site_aniso_U_23
_atom_site_aniso_U_13
_atom_site_aniso_U_12
S1 0.0148(2) 0.01526(17) 0.01489(18) -0.00190(14) -0.00037(14) -0.00023(15)
S2 0.0177(2) 0.0241(2) 0.01703(19) -0.00353(16) 0.00101(15) -0.00060(17)
O1 0.0140(6) 0.0235(6) 0.0150(5) -0.0037(5) -0.0015(5) -0.0017(5)
O2 0.0227(7) 0.0220(6) 0.0146(6) -0.0029(5) 0.0010(5) 0.0004(5)
O3 0.0148(6) 0.0200(6) 0.0206(6) -0.0017(5) -0.0025(5) 0.0017(5)
O4 0.0171(6) 0.0253(6) 0.0166(5) 0.0002(5) -0.0013(5) -0.0076(5)
O5 0.0198(7) 0.0296(7) 0.0293(7) -0.0051(6) 0.0025(5) 0.0031(6)
O6 0.0203(7) 0.0156(6) 0.0348(7) -0.0001(5) 0.0045(6) -0.0035(5)
O7 0.0186(7) 0.0287(7) 0.0330(7) 0.0014(6) -0.0036(6) -0.0067(6)
O8 0.0308(7) 0.0193(6) 0.0268(7) -0.0024(5) -0.0016(6) -0.0071(6)
O9 0.0304(8) 0.0370(8) 0.0162(6) -0.0025(5) 0.0017(5) -0.0023(6)
O10 0.0342(9) 0.0214(7) 0.0372(8) 0.0014(6) 0.0002(6) 0.0006(6)
O11 0.0228(7) 0.0504(9) 0.0169(6) 0.0016(6) 0.0036(5) -0.0030(7)
O12 0.0406(9) 0.0305(7) 0.0241(7) -0.0034(6) -0.0041(6) -0.0063(7)
O13 0.0247(8) 0.0457(8) 0.0177(6) -0.0065(6) -0.0042(5) 0.0041(6)
N1 0.0226(9) 0.0229(8) 0.0250(8) -0.0006(6) 0.0030(6) -0.0015(7)
N2 0.0178(7) 0.0150(6) 0.0165(6) -0.0024(5) 0.0020(6) 0.0009(6)
N3 0.0220(9) 0.0206(7) 0.0204(7) 0.0037(6) 0.0000(6) -0.0064(7)
N4 0.0176(8) 0.0227(8) 0.0202(7) 0.0001(6) -0.0035(6) -0.0019(6)
C1 0.0152(8) 0.0162(8) 0.0191(8) 0.0015(6) 0.0015(6) 0.0006(7)
C2 0.0157(9) 0.0148(7) 0.0157(7) 0.0006(6) 0.0003(6) -0.0021(6)
C3 0.0186(9) 0.0152(8) 0.0186(8) 0.0032(6) -0.0011(7) -0.0046(7)
C4 0.0184(9) 0.0170(8) 0.0193(8) -0.0017(6) 0.0029(7) 0.0004(7)
C5 0.0142(8) 0.0194(8) 0.0176(8) -0.0007(6) -0.0024(7) -0.0035(7)
C6 0.0174(9) 0.0211(8) 0.0220(8) -0.0013(7) 0.0016(7) -0.0007(7)
C7 0.0228(10) 0.0203(8) 0.0242(8) 0.0004(7) 0.0055(7) 0.0066(7)
C8 0.0157(9) 0.0174(8) 0.0190(8) -0.0020(7) -0.0002(6) -0.0027(7)
C9 0.0140(9) 0.0186(8) 0.0186(8) -0.0007(7) 0.0000(7) -0.0026(7)
C10 0.0147(9) 0.0243(9) 0.0178(8) -0.0018(7) -0.0004(6) -0.0067(7)
C11 0.0163(9) 0.0326(10) 0.0240(9) -0.0059(8) 0.0012(7) -0.0009(8)
C12 0.0149(9) 0.0156(8) 0.0154(8) -0.0023(6) 0.0013(6) -0.0006(6)
C13 0.0164(9) 0.0316(10) 0.0186(8) 0.0033(7) -0.0002(7) -0.0027(8)
C14 0.0216(9) 0.0136(7) 0.0182(8) 0.0006(6) 0.0013(7) -0.0007(7)
C15 0.0128(8) 0.0246(9) 0.0154(8) -0.0011(7) 0.0015(6) -0.0001(7)
C16 0.0139(8) 0.0198(8) 0.0223(8) 0.0035(7) 0.0020(7) -0.0016(7)
C17 0.0226(10) 0.0234(9) 0.0223(8) 0.0034(7) 0.0025(7) 0.0006(8)
C18 0.0165(9) 0.0233(9) 0.0185(8) -0.0037(7) -0.0017(7) 0.0021(7)
C19 0.0144(9) 0.0242(8) 0.0184(8) -0.0006(7) 0.0013(7) -0.0019(7)
C20 0.0216(10) 0.0217(9) 0.0207(8) 0.0023(7) -0.0022(7) -0.0007(7)
C21 0.0231(10) 0.0228(9) 0.0298(9) -0.0001(7) -0.0061(7) -0.0002(7)
C22 0.0207(9) 0.0286(9) 0.0169(8) 0.0023(7) 0.0012(7) -0.0005(8)
C23 0.0201(9) 0.0250(9) 0.0185(8) -0.0002(7) -0.0020(7) -0.0014(7)
C24 0.0304(11) 0.0337(10) 0.0309(10) 0.0124(9) -0.0068(8) -0.0113(10)
C25 0.0245(10) 0.0362(11) 0.0237(9) -0.0114(8) -0.0014(8) 0.0084(9)
C26 0.0344(12) 0.0666(16) 0.0186(9) -0.0014(10) -0.0044(8) 0.0063(12)
C27 0.0218(11) 0.0516(13) 0.0175(8) -0.0076(9) 0.0017(7) 0.0057(9)

loop_
_atom_type_symbol
_atom_type_description
_atom_type_scat_dispersion_real
_atom_type_scat_dispersion_imag
_atom_type_scat_source
C C 0.0181 0.0091 'International Tables Vol C Tables 4.2.6.8 and 6.1.1.4'
H H 0.0000 0.0000 'International Tables Vol C Tables 4.2.6.8 and 6.1.1.4'
N N 0.0311 0.0180 'International Tables Vol C Tables 4.2.6.8 and 6.1.1.4'
O O 0.0492 0.0322 'International Tables Vol C Tables 4.2.6.8 and 6.1.1.4'
S S 0.3331 0.5567 'International Tables Vol C Tables 4.2.6.8 and 6.1.1.4'

loop_
_geom_angle_atom_site_label_1
_geom_angle_atom_site_label_2
_geom_angle_atom_site_label_3
_geom_angle
O2 S1 O3 119.81(7)
O2 S1 N2 107.56(7)
O2 S1 C2 108.36(8)
O3 S1 N2 107.76(8)
O3 S1 C2 107.50(8)
N2 S1 C2 104.89(8)
O5 S2 N4 105.86(9)
O5 S2 C19 104.94(9)
O9 S2 O5 120.02(8)
O9 S2 N4 110.39(9)
O9 S2 C19 107.81(8)
N4 S2 C19 107.09(8)
C5 O1 C15 113.29(13)
C5 O4 C10 114.64(12)
C27 O11 C13 113.91(15)
C27 O13 C26 112.56(17)
O10 N1 O12 123.65(17)
O10 N1 C6 118.32(16)
O12 N1 C6 118.03(16)
C7 N2 S1 116.57(12)
C7 N2 C12 117.94(14)
C12 N2 S1 115.64(11)
O7 N3 C3 117.21(15)
O8 N3 O7 124.35(16)
O8 N3 C3 118.43(16)
C18 N4 S2 130.73(14)
C14 C1 C2 119.20(17)
C1 C2 S1 119.27(14)
C1 C2 C4 121.78(17)
C4 C2 S1 118.44(13)
C14 C3 N3 117.88(16)
C16 C3 N3 118.41(16)
C16 C3 C14 123.69(17)
C16 C4 C2 119.17(16)
O1 C5 O4 106.99(13)
O1 C5 C9 108.74(14)
O4 C5 C9 111.13(14)
C17 C6 N1 119.11(17)
C17 C6 C23 123.04(17)
C23 C6 N1 117.84(16)
O6 C8 C10 111.06(14)
O6 C8 C12 107.94(14)
C12 C8 C10 109.54(14)
C5 C9 C12 106.89(14)
O4 C10 C8 110.63(14)
O4 C10 C11 113.03(15)
C11 C10 C8 113.11(15)
N2 C12 C8 111.64(13)
N2 C12 C9 115.30(15)
C8 C12 C9 109.48(14)
O11 C13 C15 108.34(15)
O11 C13 C24 107.14(16)
C24 C13 C15 113.65(15)
C3 C14 C1 117.95(16)
O1 C15 C13 109.06(14)
O1 C15 C18 110.01(14)
C13 C15 C18 111.45(14)
C3 C16 C4 118.15(17)
C6 C17 C22 118.23(17)
N4 C18 C15 106.54(15)
N4 C18 C21 112.85(16)
N4 C18 C25 110.28(15)
C15 C18 C25 106.73(16)
C21 C18 C15 110.95(14)
C21 C18 C25 109.30(16)
C20 C19 S2 117.47(14)
C22 C19 S2 120.95(13)
C22 C19 C20 121.54(17)
C23 C20 C19 119.37(17)
C19 C22 C17 119.32(16)
C20 C23 C6 118.49(16)
C27 C25 C18 113.96(17)
O11 C27 O13 111.61(18)
O11 C27 C25 112.95(16)
O13 C27 C25 108.00(18)

loop_
_geom_bond_atom_site_label_1
_geom_bond_atom_site_label_2
_geom_bond_distance
S1 O2 1.4329(12)
S1 O3 1.4344(13)
S1 N2 1.6293(15)
S1 C2 1.7663(18)
S2 O5 1.4345(14)
S2 O9 1.4267(13)
S2 N4 1.6056(17)
S2 C19 1.7831(18)
O1 C5 1.404(2)
O1 C15 1.431(2)
O4 C5 1.420(2)
O4 C10 1.443(2)
O6 C8 1.428(2)
O7 N3 1.238(2)
O8 N3 1.221(2)
O10 N1 1.226(2)
O11 C13 1.443(2)
O11 C27 1.410(3)
O12 N1 1.231(2)
O13 C26 1.426(3)
O13 C27 1.424(3)
N1 C6 1.471(2)
N2 C7 1.475(2)
N2 C12 1.485(2)
N3 C3 1.465(2)
N4 C18 1.494(2)
C1 C2 1.393(2)
C1 C14 1.389(2)
C2 C4 1.397(3)
C3 C14 1.387(3)
C3 C16 1.383(3)
C4 C16 1.385(3)
C5 C9 1.512(2)
C6 C17 1.382(3)
C6 C23 1.389(3)
C8 C10 1.535(2)
C8 C12 1.526(2)
C9 C12 1.536(2)
C10 C11 1.525(3)
C13 C15 1.529(2)
C13 C24 1.511(3)
C15 C18 1.540(3)
C17 C22 1.394(3)
C18 C21 1.528(3)
C18 C25 1.542(2)
C19 C20 1.395(2)
C19 C22 1.389(3)
C20 C23 1.381(3)
C25 C27 1.511(3)

loop_
_geom_hbond_atom_site_label_D
_geom_hbond_atom_site_label_H
_geom_hbond_atom_site_label_A
_geom_hbond_distance_DH
_geom_hbond_distance_HA
_geom_hbond_distance_DA
_geom_hbond_angle_DHA
_geom_hbond_site_symmetry_A
_geom_hbond_publ_flag
N4 H4 O13 0.84(3) 2.24(3) 2.866(2) 131(2) . yes
O6 H6 O7 0.80(3) 2.07(3) 2.8460(19) 166(3) 1_445 yes
